data_4036465
loop_
_publ_author_name
'Lee, Che-Wei'
'Liu, En-Chih'
'Wu, Yao-Ting'

_publ_section_title
;
 Palladium-Catalyzed Reaction of Haloarenes with Diarylethynes: Synthesis,
 Structural Analysis, and Properties of Methylene-Bridged Arenes.
;
_journal_issue 21
_journal_name_full 'The Journal of organic chemistry'
_journal_page_first 10446
_journal_page_last 10456
_journal_paper_doi 10.1021/acs.joc.5b02111
_journal_volume 80
_journal_year 2015
_chemical_formula_sum 'C29 H18'
_chemical_formula_weight 366.43
_space_group_crystal_system orthorhombic
_space_group_IT_number 33
_space_group_name_Hall 'P 2c -2n'
_space_group_name_H-M_alt 'P n a 21'
_atom_sites_solution_hydrogens geom
_audit_creation_method SHELXL-2013
_cell_angle_alpha 90
_cell_angle_beta 90
_cell_angle_gamma 90
_cell_formula_units_Z 4
_cell_length_a 13.442(2)
_cell_length_b 33.697(6)
_cell_length_c 3.8454(6)
_cell_measurement_reflns_used 4404
_cell_measurement_temperature 100(2)
_cell_measurement_theta_max 25.0494
_cell_measurement_theta_min 2.3623
_cell_volume 1741.8(5)
_computing_cell_refinement 'SAINT V8.34A (Bruker AXS Inc., 2013)'
_computing_data_collection 'APEX2 (Bruker AXS, 2010)'
_computing_data_reduction 'SAINT V8.34A (Bruker AXS Inc., 2013)'
_computing_molecular_graphics 'SHELXTL (Sheldrick, 2008)'
_computing_publication_material SHELXTL
_computing_structure_refinement 'SHELXL-2013 (Sheldrick, 2013)'
_diffrn_ambient_temperature 100(2)
_diffrn_detector_area_resol_mean 8.3333
_diffrn_measured_fraction_theta_full 0.976
_diffrn_measured_fraction_theta_max 0.962
_diffrn_measurement_device_type 'Bruker APEX-II CCD'
_diffrn_measurement_method '\f and \w scans'
_diffrn_radiation_type MoK\a
_diffrn_radiation_wavelength 0.71073
_diffrn_reflns_av_R_equivalents 0.0436
_diffrn_reflns_av_unetI/netI 0.0476
_diffrn_reflns_Laue_measured_fraction_full 0.976
_diffrn_reflns_Laue_measured_fraction_max 0.962
_diffrn_reflns_limit_h_max 15
_diffrn_reflns_limit_h_min -15
_diffrn_reflns_limit_k_max 42
_diffrn_reflns_limit_k_min -42
_diffrn_reflns_limit_l_max 4
_diffrn_reflns_limit_l_min -4
_diffrn_reflns_number 11278
_diffrn_reflns_point_group_measured_fraction_full 0.976
_diffrn_reflns_point_group_measured_fraction_max 0.963
_diffrn_reflns_theta_full 25.242
_diffrn_reflns_theta_max 26.442
_diffrn_reflns_theta_min 1.209
_exptl_absorpt_coefficient_mu 0.079
_exptl_absorpt_correction_T_max 0.9484
_exptl_absorpt_correction_T_min 0.7950
_exptl_absorpt_correction_type multi-scan
_exptl_absorpt_process_details 'SADABS V2012/1 (Bruker AXS Inc.)'
_exptl_crystal_colour Yellow
_exptl_crystal_density_diffrn 1.397
_exptl_crystal_density_meas ?
_exptl_crystal_density_method 'not measured'
_exptl_crystal_description Columnar
_exptl_crystal_F_000 768
_exptl_crystal_size_max 0.25
_exptl_crystal_size_mid 0.05
_exptl_crystal_size_min 0.05
_refine_diff_density_max 0.219
_refine_diff_density_min -0.234
_refine_diff_density_rms 0.057
_refine_ls_abs_structure_details
;
 Refined as an inversion twin.
;
_refine_ls_abs_structure_Flack -3(10)
_refine_ls_extinction_method none
_refine_ls_goodness_of_fit_ref 1.148
_refine_ls_hydrogen_treatment constr
_refine_ls_matrix_type full
_refine_ls_number_parameters 265
_refine_ls_number_reflns 3113
_refine_ls_number_restraints 1
_refine_ls_restrained_S_all 1.148
_refine_ls_R_factor_all 0.0686
_refine_ls_R_factor_gt 0.0572
_refine_ls_shift/su_max 0.001
_refine_ls_shift/su_mean 0.000
_refine_ls_structure_factor_coef Fsqd
_refine_ls_weighting_details 'w=1/[\s^2^(Fo^2^)+(0.0308P)^2^+1.9816P] where P=(Fo^2^+2Fc^2^)/3'
_refine_ls_weighting_scheme calc
_refine_ls_wR_factor_gt 0.1203
_refine_ls_wR_factor_ref 0.1244
_reflns_Friedel_coverage 0.733
_reflns_Friedel_fraction_full 0.977
_reflns_Friedel_fraction_max 0.964
_reflns_number_gt 2703
_reflns_number_total 3113
_reflns_threshold_expression 'I > 2\s(I)'
_cod_data_source_file jo5b02111_si_002.cif
_cod_data_source_block 131217LT
_cod_depositor_comments
;
The following automatic conversions were performed:

data item '_exptl_crystal_density_meas' value 'not measured' was
changed to '?' -- the value is perceived as not measured.

Automatic conversion script
Id: cif_fix_values 6909 2019-04-08 15:41:33Z antanas 
;
_cod_database_code 4036465
_shelx_space_group_comment
;
The symmetry employed for this shelxl refinement is uniquely defined
by the following loop, which should always be used as a source of
symmetry information in preference to the above space-group names.
They are only intended as comments.
;
_shelxl_version_number 2013-4

loop_
_space_group_symop_operation_xyz
'x, y, z'
'-x, -y, z+1/2'
'-x+1/2, y+1/2, z+1/2'
'x+1/2, -y+1/2, z'

loop_
_atom_site_label
_atom_site_type_symbol
_atom_site_fract_x
_atom_site_fract_y
_atom_site_fract_z
_atom_site_U_iso_or_equiv
_atom_site_adp_type
_atom_site_occupancy
_atom_site_site_symmetry_order
_atom_site_calc_flag
_atom_site_refinement_flags_posn
_atom_site_refinement_flags_adp
C1 C 0.1759(3) 0.29272(12) 0.4611(12) 0.0229(10) Uani 1 1 d . .
H1A H 0.1156 0.3023 0.5765 0.034 Uiso 1 1 calc R U
H1B H 0.1823 0.2640 0.4975 0.034 Uiso 1 1 calc R U
H1C H 0.1718 0.2983 0.2113 0.034 Uiso 1 1 calc R U
C2 C 0.2653(3) 0.31347(11) 0.6113(12) 0.0183(9) Uani 1 1 d . .
C3 C 0.3570(3) 0.29367(12) 0.6505(12) 0.0197(9) Uani 1 1 d . .
H3 H 0.3638 0.2667 0.5817 0.024 Uiso 1 1 calc R U
C4 C 0.4370(3) 0.31404(11) 0.7906(12) 0.0183(9) Uani 1 1 d . .
C5 C 0.5386(3) 0.29757(11) 0.8771(12) 0.0188(10) Uani 1 1 d . .
H5A H 0.5733 0.2883 0.6650 0.023 Uiso 1 1 calc R U
H5B H 0.5336 0.2753 1.0438 0.023 Uiso 1 1 calc R U
C6 C 0.5918(3) 0.33260(11) 1.0381(12) 0.0192(10) Uani 1 1 d . .
C7 C 0.6937(3) 0.33356(11) 1.1498(12) 0.0182(9) Uani 1 1 d . .
C8 C 0.7226(3) 0.36920(12) 1.2930(11) 0.0184(9) Uani 1 1 d . .
C9 C 0.8241(3) 0.38071(12) 1.3225(12) 0.0183(9) Uani 1 1 d . .
C10 C 0.8286(3) 0.42264(12) 1.3155(12) 0.0181(9) Uani 1 1 d . .
C11 C 0.9106(3) 0.44339(12) 1.1930(12) 0.0210(10) Uani 1 1 d . .
C12 C 0.9979(3) 0.41902(13) 1.1304(13) 0.0252(10) Uani 1 1 d . .
H12 H 1.0595 0.4316 1.0812 0.030 Uiso 1 1 calc R U
C13 C 0.8903(3) 0.48347(11) 1.0803(12) 0.0203(10) Uani 1 1 d . .
H13 H 0.9446 0.5005 1.0270 0.024 Uiso 1 1 calc R U
C14 C 0.7747(3) 0.30598(12) 1.0773(12) 0.0197(9) Uani 1 1 d . .
H14 H 0.7596 0.2797 1.0048 0.024 Uiso 1 1 calc R U
C15 C 0.8731(3) 0.31724(12) 1.1120(13) 0.0243(10) Uani 1 1 d . .
H15 H 0.9237 0.2981 1.0699 0.029 Uiso 1 1 calc R U
C16 C 0.9020(3) 0.35688(12) 1.2095(12) 0.0224(10) Uani 1 1 d . .
C17 C 0.9940(3) 0.37826(12) 1.1400(13) 0.0223(10) Uani 1 1 d . .
H17 H 1.0533 0.3636 1.1000 0.027 Uiso 1 1 calc R U
C18 C 0.5300(3) 0.36643(11) 1.0286(11) 0.0146(9) Uani 1 1 d . .
C19 C 0.4314(3) 0.35409(11) 0.8938(11) 0.0156(9) Uani 1 1 d . .
C20 C 0.2590(3) 0.35268(12) 0.7269(12) 0.0186(9) Uani 1 1 d . .
H20 H 0.1971 0.3660 0.7026 0.022 Uiso 1 1 calc R U
C21 C 0.3390(3) 0.37358(11) 0.8774(11) 0.0167(9) Uani 1 1 d . .
C22 C 0.3174(3) 0.41385(11) 1.0322(13) 0.0215(10) Uani 1 1 d . .
H22A H 0.3646 0.4193 1.2204 0.032 Uiso 1 1 calc R U
H22B H 0.2495 0.4142 1.1247 0.032 Uiso 1 1 calc R U
H22C H 0.3240 0.4342 0.8519 0.032 Uiso 1 1 calc R U
C23 C 0.5709(3) 0.40554(11) 1.1057(11) 0.0158(8) Uani 1 1 d . .
C24 C 0.5442(3) 0.44454(11) 0.9802(11) 0.0164(9) Uani 1 1 d . .
H24 H 0.4794 0.4484 0.8876 0.020 Uiso 1 1 calc R U
C25 C 0.6086(3) 0.47658(12) 0.9887(11) 0.0162(9) Uani 1 1 d . .
H25 H 0.5863 0.5016 0.9047 0.019 Uiso 1 1 calc R U
C26 C 0.7085(3) 0.47315(11) 1.1209(12) 0.0183(9) Uani 1 1 d . .
C27 C 0.7302(3) 0.43730(12) 1.2789(11) 0.0173(9) Uani 1 1 d . .
C28 C 0.6634(3) 0.40443(12) 1.2694(11) 0.0162(9) Uani 1 1 d . .
C29 C 0.7949(3) 0.49785(12) 1.0475(12) 0.0195(9) Uani 1 1 d . .
H29 H 0.7851 0.5245 0.9753 0.023 Uiso 1 1 calc R U

loop_
_atom_site_aniso_label
_atom_site_aniso_U_11
_atom_site_aniso_U_22
_atom_site_aniso_U_33
_atom_site_aniso_U_23
_atom_site_aniso_U_13
_atom_site_aniso_U_12
C1 0.019(2) 0.028(2) 0.023(3) 0.0018(19) -0.0018(19) -0.0067(18)
C2 0.016(2) 0.025(2) 0.014(2) 0.0010(18) 0.0014(19) -0.0071(16)
C3 0.023(2) 0.0170(19) 0.019(2) 0.0004(18) 0.0052(19) -0.0043(16)
C4 0.019(2) 0.021(2) 0.015(2) 0.0050(18) 0.0061(19) 0.0011(16)
C5 0.020(2) 0.016(2) 0.020(2) -0.0012(18) 0.0028(19) 0.0016(16)
C6 0.019(2) 0.020(2) 0.019(2) 0.0067(18) 0.006(2) 0.0018(16)
C7 0.017(2) 0.018(2) 0.019(2) 0.0041(17) 0.0042(19) 0.0004(15)
C8 0.019(2) 0.022(2) 0.013(2) 0.0036(18) 0.0037(18) -0.0004(16)
C9 0.013(2) 0.027(2) 0.015(2) 0.0001(19) 0.0030(18) 0.0011(16)
C10 0.012(2) 0.027(2) 0.015(2) 0.0004(19) -0.0022(17) 0.0009(16)
C11 0.013(2) 0.030(2) 0.020(2) -0.0040(19) -0.0019(18) -0.0026(16)
C12 0.012(2) 0.036(2) 0.027(3) -0.001(2) 0.001(2) -0.0017(17)
C13 0.015(2) 0.024(2) 0.022(3) -0.001(2) 0.0017(19) -0.0062(16)
C14 0.019(2) 0.0193(19) 0.021(2) 0.0034(19) 0.002(2) 0.0032(15)
C15 0.022(2) 0.025(2) 0.026(3) 0.002(2) 0.002(2) 0.0073(17)
C16 0.020(2) 0.030(2) 0.017(2) 0.0058(19) -0.0036(19) 0.0044(17)
C17 0.010(2) 0.034(2) 0.023(2) 0.002(2) 0.0022(19) 0.0040(16)
C18 0.013(2) 0.021(2) 0.010(2) 0.0017(17) 0.0028(16) 0.0016(15)
C19 0.014(2) 0.018(2) 0.014(2) 0.0040(17) 0.0037(17) -0.0014(16)
C20 0.012(2) 0.025(2) 0.019(2) 0.0013(18) 0.0018(18) 0.0029(16)
C21 0.018(2) 0.019(2) 0.013(2) 0.0013(17) 0.0042(17) 0.0015(16)
C22 0.014(2) 0.021(2) 0.030(3) 0.000(2) 0.0009(19) 0.0022(16)
C23 0.0117(19) 0.0213(19) 0.014(2) -0.0016(19) 0.0054(18) -0.0004(15)
C24 0.011(2) 0.023(2) 0.015(2) 0.0007(17) 0.0029(17) 0.0021(15)
C25 0.016(2) 0.0179(19) 0.014(2) -0.0011(17) 0.0027(18) 0.0044(15)
C26 0.015(2) 0.021(2) 0.019(2) -0.003(2) 0.0047(19) 0.0004(15)
C27 0.016(2) 0.021(2) 0.015(2) -0.0053(18) 0.0023(18) -0.0008(16)
C28 0.016(2) 0.023(2) 0.010(2) 0.0030(18) 0.0058(17) 0.0003(16)
C29 0.021(2) 0.019(2) 0.018(2) -0.0017(18) 0.0050(19) 0.0002(16)

loop_
_atom_type_symbol
_atom_type_description
_atom_type_scat_dispersion_real
_atom_type_scat_dispersion_imag
_atom_type_scat_source
C C 0.0033 0.0016 'International Tables Vol C Tables 4.2.6.8 and 6.1.1.4'
H H 0.0000 0.0000 'International Tables Vol C Tables 4.2.6.8 and 6.1.1.4'

loop_
_geom_angle_atom_site_label_1
_geom_angle_atom_site_label_2
_geom_angle_atom_site_label_3
_geom_angle
C2 C1 H1A 109.5
C2 C1 H1B 109.5
H1A C1 H1B 109.5
C2 C1 H1C 109.5
H1A C1 H1C 109.5
H1B C1 H1C 109.5
C20 C2 C3 117.9(4)
C20 C2 C1 120.8(4)
C3 C2 C1 121.3(4)
C4 C3 C2 119.1(4)
C4 C3 H3 120.5
C2 C3 H3 120.5
C3 C4 C19 122.8(4)
C3 C4 C5 127.3(4)
C19 C4 C5 109.8(4)
C4 C5 C6 103.4(3)
C4 C5 H5A 111.1
C6 C5 H5A 111.1
C4 C5 H5B 111.1
C6 C5 H5B 111.1
H5A C5 H5B 109.1
C18 C6 C7 123.4(4)
C18 C6 C5 110.0(3)
C7 C6 C5 126.3(4)
C8 C7 C6 114.1(4)
C8 C7 C14 114.9(4)
C6 C7 C14 129.8(4)
C7 C8 C9 122.7(4)
C7 C8 C28 122.7(4)
C9 C8 C28 108.2(3)
C16 C9 C10 122.7(4)
C16 C9 C8 122.7(4)
C10 C9 C8 108.1(3)
C11 C10 C9 122.9(4)
C11 C10 C27 122.1(4)
C9 C10 C27 108.1(4)
C10 C11 C13 115.0(4)
C10 C11 C12 114.4(4)
C13 C11 C12 129.2(4)
C17 C12 C11 122.0(4)
C17 C12 H12 119.0
C11 C12 H12 119.0
C29 C13 C11 122.2(4)
C29 C13 H13 118.9
C11 C13 H13 118.9
C15 C14 C7 121.4(4)
C15 C14 H14 119.3
C7 C14 H14 119.3
C14 C15 C16 122.5(4)
C14 C15 H15 118.8
C16 C15 H15 118.8
C9 C16 C15 114.5(4)
C9 C16 C17 114.3(4)
C15 C16 C17 129.7(4)
C12 C17 C16 122.1(4)
C12 C17 H17 119.0
C16 C17 H17 119.0
C6 C18 C23 120.2(4)
C6 C18 C19 108.0(3)
C23 C18 C19 131.4(3)
C21 C19 C4 118.8(4)
C21 C19 C18 132.4(4)
C4 C19 C18 108.6(3)
C2 C20 C21 123.8(4)
C2 C20 H20 118.1
C21 C20 H20 118.1
C19 C21 C20 117.3(4)
C19 C21 C22 124.9(4)
C20 C21 C22 117.7(3)
C21 C22 H22A 109.5
C21 C22 H22B 109.5
H22A C22 H22B 109.5
C21 C22 H22C 109.5
H22A C22 H22C 109.5
H22B C22 H22C 109.5
C28 C23 C24 113.4(3)
C28 C23 C18 113.8(3)
C24 C23 C18 131.3(4)
C25 C24 C23 123.1(4)
C25 C24 H24 118.5
C23 C24 H24 118.5
C24 C25 C26 121.9(4)
C24 C25 H25 119.0
C26 C25 H25 119.0
C27 C26 C25 115.0(4)
C27 C26 C29 114.5(4)
C25 C26 C29 129.0(4)
C26 C27 C10 123.0(4)
C26 C27 C28 122.3(4)
C10 C27 C28 108.6(3)
C23 C28 C27 123.5(4)
C23 C28 C8 123.1(4)
C27 C28 C8 107.0(3)
C13 C29 C26 121.6(4)
C13 C29 H29 119.2
C26 C29 H29 119.2

loop_
_geom_bond_atom_site_label_1
_geom_bond_atom_site_label_2
_geom_bond_distance
C1 C2 1.506(5)
C1 H1A 0.9800
C1 H1B 0.9800
C1 H1C 0.9800
C2 C20 1.397(6)
C2 C3 1.409(5)
C3 C4 1.385(6)
C3 H3 0.9500
C4 C19 1.409(5)
C4 C5 1.511(6)
C5 C6 1.513(5)
C5 H5A 0.9900
C5 H5B 0.9900
C6 C18 1.411(5)
C6 C7 1.436(6)
C7 C8 1.377(6)
C7 C14 1.459(5)
C8 C9 1.423(6)
C8 C28 1.432(5)
C9 C16 1.389(6)
C9 C10 1.414(5)
C10 C11 1.388(6)
C10 C27 1.418(6)
C11 C13 1.445(6)
C11 C12 1.452(6)
C12 C17 1.375(6)
C12 H12 0.9500
C13 C29 1.377(6)
C13 H13 0.9500
C14 C15 1.383(6)
C14 H14 0.9500
C15 C16 1.440(6)
C15 H15 0.9500
C16 C17 1.457(6)
C17 H17 0.9500
C18 C23 1.458(5)
C18 C19 1.484(5)
C19 C21 1.406(5)
C20 C21 1.410(6)
C20 H20 0.9500
C21 C22 1.510(5)
C22 H22A 0.9800
C22 H22B 0.9800
C22 H22C 0.9800
C23 C28 1.395(6)
C23 C24 1.445(5)
C24 C25 1.385(6)
C24 H24 0.9500
C25 C26 1.439(6)
C25 H25 0.9500
C26 C27 1.384(6)
C26 C29 1.456(5)
C27 C28 1.426(5)
C29 H29 0.9500
